data_7119036
loop_
_publ_author_name
'Jing Yang'
'Xiao-Yong Chang'
'Kiu-Chor Sham'
'Shek-Man Yiu'
'Hoi-Lun Kwong'
'Chi-Ming Che'

_publ_section_title
;
 M8L12 cubic cages with all facial delta or facial lamda configuration:
 effects of surface anions on the occupancy of the cage and anion exchange
;
_journal_name_full Chem.Commun.
_journal_page_first 5981
_journal_volume 52
_journal_year 2016
_chemical_formula_moiety 'C216 H240 Cd8 N72, 16(C F3 O3 S)'
_chemical_formula_sum 'C232 H240 Cd8 F48 N72 O48 S16'
_chemical_formula_weight 7129.11
_space_group_crystal_system cubic
_space_group_IT_number 205
_space_group_name_Hall '-P 2ac 2ab 3'
_space_group_name_H-M_alt 'P a -3'
_symmetry_space_group_name_Hall '-P 2ac 2ab 3'
_symmetry_space_group_name_H-M 'P a -3'
_atom_sites_solution_hydrogens geom
_audit_creation_date 2016-01-15
_audit_creation_method
;
Olex2 1.2-alpha
(compiled 2015.11.10 svn.r3248 for OlexSys, GUI svn.r5133)
;
_audit_update_record
;
2016-02-22 deposited with the CCDC.
2016-03-31 downloaded from the CCDC.
;
_cell_angle_alpha 90
_cell_angle_beta 90
_cell_angle_gamma 90
_cell_formula_units_Z 8
_cell_length_a 41.313(5)
_cell_length_b 41.313(5)
_cell_length_c 41.313(5)
_cell_measurement_reflns_used 2278
_cell_measurement_temperature 100
_cell_measurement_theta_max 20
_cell_measurement_theta_min 4
_cell_volume 70512(15)
_computing_molecular_graphics 'Olex2 (Dolomanov et al., 2009)'
_computing_publication_material 'Olex2 (Dolomanov et al., 2009)'
_computing_structure_refinement 'XL (Sheldrick, 2008)'
_computing_structure_solution 'XT (Sheldrick, 2015)'
_diffrn_ambient_temperature 100
_diffrn_measured_fraction_theta_full 0.999
_diffrn_measured_fraction_theta_max 0.977
_diffrn_measurement_device_type 'Mar CCD'
_diffrn_measurement_method '\f scans'
_diffrn_radiation_wavelength 0.780
_diffrn_reflns_av_unetI/netI 0.1354
_diffrn_reflns_Laue_measured_fraction_full 0.999
_diffrn_reflns_Laue_measured_fraction_max 0.977
_diffrn_reflns_number 24838
_diffrn_reflns_point_group_measured_fraction_full 0.999
_diffrn_reflns_point_group_measured_fraction_max 0.977
_diffrn_reflns_theta_full 27.905
_diffrn_reflns_theta_max 29.761
_diffrn_reflns_theta_min 0.937
_diffrn_source 'synchrotron radiation'
_diffrn_standards_number 0
_exptl_absorpt_coefficient_mu 0.850
_exptl_absorpt_correction_type none
_exptl_crystal_colour colourless
_exptl_crystal_colour_primary colourless
_exptl_crystal_density_diffrn 1.343
_exptl_crystal_description block
_exptl_crystal_F_000 28736
_exptl_crystal_size_max 0.5
_exptl_crystal_size_mid 0.5
_exptl_crystal_size_min 0.5
_refine_diff_density_max 1.581
_refine_diff_density_min -0.888
_refine_diff_density_rms 0.152
_refine_ls_extinction_coef .
_refine_ls_extinction_method none
_refine_ls_goodness_of_fit_ref 1.014
_refine_ls_hydrogen_treatment constr
_refine_ls_matrix_type full
_refine_ls_number_parameters 1380
_refine_ls_number_reflns 24838
_refine_ls_number_restraints 654
_refine_ls_restrained_S_all 1.081
_refine_ls_R_factor_all 0.1477
_refine_ls_R_factor_gt 0.1226
_refine_ls_shift/su_max 0.002
_refine_ls_shift/su_mean 0.000
_refine_ls_structure_factor_coef Fsqd
_refine_ls_weighting_details 'w=1/[\s^2^(Fo^2^)+(0.2000P)^2^+90.0000P] where P=(Fo^2^+2Fc^2^)/3'
_refine_ls_weighting_scheme calc
_refine_ls_wR_factor_gt 0.3474
_refine_ls_wR_factor_ref 0.3748
_reflns_Friedel_coverage 0.000
_reflns_Friedel_fraction_full .
_reflns_Friedel_fraction_max .
_reflns_number_gt 15830
_reflns_number_total 24838
_reflns_threshold_expression 'I > 2\s(I)'
_cod_data_source_file c6cc01635a2.cif
_cod_data_source_block cd2
_cod_original_cell_volume 70513(25)
_cod_database_code 7119036
_shelx_space_group_comment
;
The symmetry employed for this shelxl refinement is uniquely defined
by the following loop, which should always be used as a source of
symmetry information in preference to the above space-group names.
They are only intended as comments.
;
_olex2_refinement_description
;
1. Fixed Uiso
 At 1.2 times of:
  All C(H) groups, All C(H,H) groups
 At 1.5 times of:
  All C(H,H,H) groups
2. Restrained distances
 S1-O1 = S1-O2 = S1-O3
 1.44 with sigma of 0.02
 F2-C1 = F1-C1 = F3-C1
 1.34 with sigma of 0.02
 S1-C1
 1.82 with sigma of 0.02
 F20-C7 = F21-C7 = F19-C7
 1.34 with sigma of 0.02
 S7-C7
 1.82 with sigma of 0.02
 O19-S7
 1.44 with sigma of 0.02
 S7-O20
 1.44 with sigma of 0.02
 N12-C45 = N12-C43
 1.38 with sigma of 0.02
 C45-C44
 1.41 with sigma of 0.02
 N11-C44 = N11-C43
 1.36 with sigma of 0.02
 N14-C50
 1.38 with sigma of 0.02
 C49-C48
 1.41 with sigma of 0.02
 N19-C66 = N19-C68
 1.38 with sigma of 0.02
 C67-C66
 1.41 with sigma of 0.02
 N20-C68 = N20-C67
 1.36 with sigma of 0.02
 N17-C62 = N17-C61
 1.36 with sigma of 0.02
 N18-C61 = N18-C63
 1.38 with sigma of 0.02
 N12-C46 = N1-C11 = N7-C29 = N13-C47 = N6-C28 = N19-C65 = N24-C82 = N18-C64
 1.48 with sigma of 0.02
 O2-C1
 2.56 with sigma of 0.03
 C1-O3
 2.56 with sigma of 0.03
 O1-C1
 2.56 with sigma of 0.03
 F2-S1
 2.6 with sigma of 0.03
 F3-S1
 2.6 with sigma of 0.03
 F1-S1
 2.6 with sigma of 0.03
 F2-F1
 2.18 with sigma of 0.03
 F1-F3
 2.18 with sigma of 0.03
 F2-F3
 2.18 with sigma of 0.03
 O1-O2
 2.45 with sigma of 0.03
 O2-O3
 2.45 with sigma of 0.03
 O1-O3
 2.45 with sigma of 0.03
 F20-F21
 2.18 with sigma of 0.04
 F19-F21
 2.18 with sigma of 0.04
 F19-F20
 2.18 with sigma of 0.04
 F21-S7
 2.6 with sigma of 0.04
 S7-F19
 2.6 with sigma of 0.04
 F20-S7
 2.6 with sigma of 0.04
 O20-O19
 2.45 with sigma of 0.04
 C2-O5
 2.5 with sigma of 0.04
3. Uiso/Uaniso restraints and constraints
S2 \\sim O4 \\sim O5 \\sim O6 \\sim C2 \\sim F4 \\sim F5 \\sim F6: within 2A
with sigma of 0.01 and sigma for terminal atoms of 0.02
F18 \\sim S6 \\sim O16 \\sim O17 \\sim O18 \\sim C6 \\sim F16 \\sim F17: within
2A with sigma of 0.01 and sigma for terminal atoms of 0.02
S1 \\sim O1 \\sim O2 \\sim O3 \\sim C1 \\sim F1 \\sim F2 \\sim F3: within 2A
with sigma of 0.01 and sigma for terminal atoms of 0.02
S3 \\sim O7 \\sim O8 \\sim O9 \\sim C3 \\sim F7 \\sim F8 \\sim F9: within 2A
with sigma of 0.01 and sigma for terminal atoms of 0.02
S5 \\sim O13 \\sim O14 \\sim O15 \\sim C5 \\sim F13 \\sim F14 \\sim F15: within
2A with sigma of 0.01 and sigma for terminal atoms of 0.02
S4 \\sim O12 \\sim O11 \\sim O10 \\sim F11 \\sim C4 \\sim F12 \\sim F10: within
2A with sigma of 0.01 and sigma for terminal atoms of 0.02
S7 \\sim O19 \\sim C7 \\sim F21 \\sim F20 \\sim F19 \\sim O20: within 2A with
sigma of 0.01 and sigma for terminal atoms of 0.02
4. Same fragment restrains
{S1, O1, O2, O3, C1, F1, F2, F3} sigma for 1-2: 0.02, 1-3: 0.04
as
{S2, O4, O5, O6, C2, F4, F5, F6}
{S1, O1, O2, O3, C1, F1, F2, F3} sigma for 1-2: 0.02, 1-3: 0.04
as
{S3, O7, O8, O9, C3, F7, F8, F9}
{S1, O1, O2, O3, C1, F1, F2, F3} sigma for 1-2: 0.02, 1-3: 0.04
as
{S4, O10, O11, O12, C4, F10, F11, F12}
{S1, O1, O2, O3, C1, F1, F2, F3} sigma for 1-2: 0.02, 1-3: 0.04
as
{S5, O13, O14, O15, C5, F13, F14, F15}
{S1, O1, O2, O3, C1, F1, F2, F3} sigma for 1-2: 0.02, 1-3: 0.04
as
{S6, O16, O17, O18, C6, F16, F17, F18}
5. Others
 Fixed Sof: S3(0.5) O7(0.5) O8(0.5) O9(0.5) C3(0.5) F7(0.5) F8(0.5) F9(0.5)
 S6(0.5) O16(0.5) O17(0.5) O18(0.5) C6(0.5) F16(0.5) F17(0.5) F18(0.5)
 C7(0.33333) F21(0.33333) F20(0.33333) F19(0.33333) O20(0.66667)
6.a Secondary CH2 refined with riding coordinates:
 C52(H52A,H52B), C59(H59A,H59B), C23(H23A,H23B), C70(H70A,H70B), C41(H41A,
 H41B), C34(H34A,H34B), C77(H77A,H77B), C16(H16A,H16B)
6.b Aromatic/amide H refined with riding coordinates:
 C37(H37), C31(H31), C40(H40), C30(H30), C42(H42), C24(H24), C54(H54),
 C33(H33), C13(H13), C73(H73), C15(H15), C19(H19), C76(H76), C49(H49), C74(H74),
  C26(H26), C78(H78), C36(H36), C72(H72), C48(H48), C51(H51), C63(H63),
 C62(H62), C66(H66), C45(H45), C58(H58), C69(H69), C57(H57), C22(H22), C60(H60),
  C38(H38), C56(H56), C12(H12), C18(H18), C81(H81), C20(H20), C27(H27),
 C67(H67), C44(H44), C80(H80)
6.c Idealised Me refined as rotating group:
 C28(H28A,H28B,H28C), C11(H11A,H11B,H11C), C47(H47A,H47B,H47C), C46(H46A,H46B,
 H46C), C29(H29A,H29B,H29C), C82(H82A,H82B,H82C), C64(H64A,H64B,H64C), C65(H65A,
 H65B,H65C)
;
_platon_squeeze_void_probe_radius 1.20
_shelx_shelxl_version_number 2014/7
_olex2_submission_special_instructions 'No special instructions were received'

loop_
_space_group_symop_operation_xyz
'x, y, z'
'-x+1/2, -y, z+1/2'
'-x, y+1/2, -z+1/2'
'x+1/2, -y+1/2, -z'
'z, x, y'
'z+1/2, -x+1/2, -y'
'-z+1/2, -x, y+1/2'
'-z, x+1/2, -y+1/2'
'y, z, x'
'-y, z+1/2, -x+1/2'
'y+1/2, -z+1/2, -x'
'-y+1/2, -z, x+1/2'
'-x, -y, -z'
'x-1/2, y, -z-1/2'
'x, -y-1/2, z-1/2'
'-x-1/2, y-1/2, z'
'-z, -x, -y'
'-z-1/2, x-1/2, y'
'z-1/2, x, -y-1/2'
'z, -x-1/2, y-1/2'
'-y, -z, -x'
'y, -z-1/2, x-1/2'
'-y-1/2, z-1/2, x'
'y-1/2, z, -x-1/2'

loop_
_atom_site_label
_atom_site_type_symbol
_atom_site_fract_x
_atom_site_fract_y
_atom_site_fract_z
_atom_site_U_iso_or_equiv
_atom_site_adp_type
_atom_site_occupancy
_atom_site_site_symmetry_order
_atom_site_calc_flag
_atom_site_refinement_flags_posn
_atom_site_refinement_flags_adp
_atom_site_refinement_flags_occupancy
_atom_site_disorder_assembly
_atom_site_disorder_group
Cd1 Cd 0.80970(2) 0.80970(2) 0.80970(2) 0.0799(3) Uani 1 3 d S T P . .
Cd4 Cd 0.58220(2) 0.58220(2) 0.58220(2) 0.0905(3) Uani 1 3 d S T P . .
Cd3 Cd 0.54599(2) 0.79311(2) 0.63515(2) 0.0902(2) Uani 1 1 d . . . . .
Cd2 Cd 0.75560(2) 0.85121(2) 0.59573(2) 0.0929(2) Uani 1 1 d . . . . .
N16 N 0.58231(15) 0.81781(15) 0.67315(15) 0.0837(15) Uani 1 1 d . . . . .
N14 N 0.77001(18) 0.84660(19) 0.54212(17) 0.1013(19) Uani 1 1 d D . . . .
N7 N 0.72261(17) 0.62375(16) 0.46817(15) 0.0917(17) Uani 1 1 d D . . . .
N13 N 0.7634(2) 0.8211(2) 0.49574(16) 0.108(2) Uani 1 1 d D . . . .
N8 N 0.76475(16) 0.61769(17) 0.50063(15) 0.0894(16) Uani 1 1 d . . . . .
N22 N 0.56269(17) 0.60702(17) 0.63192(18) 0.0946(17) Uani 1 1 d . . . . .
N4 N 0.72350(17) 0.85684(15) 0.64346(14) 0.0844(15) Uani 1 1 d . . . . .
N10 N 0.79402(17) 0.81482(17) 0.61960(16) 0.0912(17) Uani 1 1 d . . . . .
N1 N 0.90814(16) 0.77317(17) 0.80106(19) 0.0956(18) Uani 1 1 d D . . . .
N3 N 0.83069(15) 0.78450(14) 0.76167(15) 0.0811(14) Uani 1 1 d . . . . .
N15 N 0.72373(15) 0.80844(15) 0.57215(15) 0.0820(14) Uani 1 1 d . . . . .
N17 N 0.51584(16) 0.82768(19) 0.6680(2) 0.104(2) Uani 1 1 d D . . . .
N5 N 0.7224(2) 0.89507(16) 0.58857(16) 0.107(2) Uani 1 1 d . . . . .
N21 N 0.58549(19) 0.77527(17) 0.59686(17) 0.0985(19) Uani 1 1 d . . . . .
N18 N 0.5160(2) 0.8634(2) 0.7078(2) 0.115(2) Uani 1 1 d D . . . .
N6 N 0.6796(2) 0.92363(17) 0.60725(19) 0.118(3) Uani 1 1 d D . . . .
N9 N 0.74351(16) 0.66668(15) 0.54204(15) 0.0864(15) Uani 1 1 d . . . . .
N20 N 0.5474(2) 0.83143(17) 0.59485(19) 0.103(2) Uani 1 1 d D . . . .
N23 N 0.5415(2) 0.54932(18) 0.6062(2) 0.107(2) Uani 1 1 d . . . . .
N11 N 0.8008(3) 0.8812(2) 0.6085(2) 0.118(3) Uani 1 1 d D . . . .
N19 N 0.5706(3) 0.8479(3) 0.5495(2) 0.129(3) Uani 1 1 d D . . . .
N24 N 0.5071(2) 0.5419(3) 0.6448(3) 0.130(3) Uani 1 1 d D . . . .
N12 N 0.8513(2) 0.8822(4) 0.6251(3) 0.159(5) Uani 1 1 d D . . . .
N2 N 0.86289(14) 0.79497(15) 0.82003(15) 0.0816(14) Uani 1 1 d . . . . .
C28 C 0.6540(3) 0.9352(3) 0.6282(3) 0.139(4) Uani 1 1 d D . . . .
H28A H 0.6469 0.9176 0.6425 0.208 Uiso 1 1 calc GR . . . .
H28B H 0.6357 0.9425 0.6151 0.208 Uiso 1 1 calc GR . . . .
H28C H 0.6620 0.9532 0.6414 0.208 Uiso 1 1 calc GR . . . .
C52 C 0.69772(19) 0.78900(18) 0.5877(2) 0.0880(19) Uani 1 1 d . . . . .
H52A H 0.7070 0.7762 0.6056 0.106 Uiso 1 1 calc R . . . .
H52B H 0.6885 0.7737 0.5716 0.106 Uiso 1 1 calc R . . . .
C25 C 0.7022(3) 0.90029(19) 0.6132(2) 0.102(3) Uani 1 1 d . . . . .
C50 C 0.7546(2) 0.8234(2) 0.52612(19) 0.0901(19) Uani 1 1 d D . . . .
C37 C 0.7957(2) 0.7543(2) 0.53697(19) 0.0896(19) Uani 1 1 d . . . . .
H37 H 0.8072 0.7606 0.5181 0.108 Uiso 1 1 calc R . . . .
C55 C 0.63269(17) 0.82296(17) 0.64331(18) 0.0790(16) Uani 1 1 d . . . . .
C31 C 0.7677(2) 0.5956(2) 0.4761(2) 0.101(2) Uani 1 1 d . . . . .
H31 H 0.7848 0.5805 0.4735 0.121 Uiso 1 1 calc R . . . .
C40 C 0.76240(18) 0.73661(19) 0.59280(18) 0.0836(18) Uani 1 1 d . . . . .
H40 H 0.7515 0.7307 0.6121 0.100 Uiso 1 1 calc R . . . .
C30 C 0.7412(3) 0.5992(2) 0.4558(2) 0.102(2) Uani 1 1 d . . . . .
H30 H 0.7368 0.5870 0.4368 0.122 Uiso 1 1 calc R . . . .
C14 C 0.87748(17) 0.78182(18) 0.79426(18) 0.0806(17) Uani 1 1 d . . . . .
C61 C 0.5348(2) 0.8439(2) 0.6888(2) 0.096(2) Uani 1 1 d D . . . .
C32 C 0.7384(2) 0.63461(19) 0.49530(18) 0.0850(18) Uani 1 1 d . . . . .
C42 C 0.8213(2) 0.8287(3) 0.6260(2) 0.109(3) Uani 1 1 d . . . . .
H42 H 0.8389 0.8167 0.6345 0.131 Uiso 1 1 calc R . . . .
C59 C 0.61720(18) 0.81421(19) 0.6744(2) 0.0851(18) Uani 1 1 d . . . . .
H59A H 0.6226 0.7915 0.6798 0.102 Uiso 1 1 calc R . . . .
H59B H 0.6259 0.8282 0.6918 0.102 Uiso 1 1 calc R . . . .
C24 C 0.7045(2) 0.8806(2) 0.6419(2) 0.092(2) Uani 1 1 d . . . . .
H24 H 0.6914 0.8857 0.6600 0.111 Uiso 1 1 calc R . . . .
C54 C 0.65725(17) 0.80349(17) 0.62941(19) 0.0820(17) Uani 1 1 d . . . . .
H54 H 0.6642 0.7848 0.6408 0.098 Uiso 1 1 calc R . . . .
C33 C 0.72632(19) 0.65996(18) 0.51715(19) 0.0851(18) Uani 1 1 d . . . . .
H33 H 0.7065 0.6709 0.5130 0.102 Uiso 1 1 calc R . . . .
C17 C 0.8012(2) 0.8093(2) 0.71576(19) 0.0877(19) Uani 1 1 d . . . . .
C68 C 0.5683(3) 0.8243(2) 0.5720(2) 0.108(3) Uani 1 1 d D . . . .
C75 C 0.5647(2) 0.66591(19) 0.6219(2) 0.0907(19) Uani 1 1 d . . . . .
C13 C 0.8857(2) 0.7946(2) 0.8441(2) 0.096(2) Uani 1 1 d . . . . .
H13 H 0.8826 0.8026 0.8654 0.115 Uiso 1 1 calc R . . . .
C23 C 0.7259(2) 0.83700(18) 0.67296(19) 0.0871(18) Uani 1 1 d . . . . .
H23A H 0.7205 0.8143 0.6676 0.104 Uiso 1 1 calc R . . . .
H23B H 0.7099 0.8448 0.6890 0.104 Uiso 1 1 calc R . . . .
C71 C 0.5802(2) 0.7160(2) 0.5978(2) 0.096(2) Uani 1 1 d . . . . .
C73 C 0.5314(2) 0.6901(2) 0.5806(2) 0.093(2) Uani 1 1 d . . . . .
H73 H 0.5129 0.6893 0.5670 0.112 Uiso 1 1 calc R . . . .
C15 C 0.8599(2) 0.77687(19) 0.7635(2) 0.0872(18) Uani 1 1 d . . . . .
H15 H 0.8707 0.7680 0.7453 0.105 Uiso 1 1 calc R . . . .
C70 C 0.6031(2) 0.7449(2) 0.5959(2) 0.099(2) Uani 1 1 d . . . . .
H70A H 0.6185 0.7441 0.6143 0.118 Uiso 1 1 calc R . . . .
H70B H 0.6158 0.7437 0.5756 0.118 Uiso 1 1 calc R . . . .
C19 C 0.8080(2) 0.8651(2) 0.70117(19) 0.0882(19) Uani 1 1 d . . . . .
H19 H 0.8209 0.8842 0.7008 0.106 Uiso 1 1 calc R . . . .
C76 C 0.5855(2) 0.6919(2) 0.6193(2) 0.095(2) Uani 1 1 d . . . . .
H76 H 0.6039 0.6929 0.6330 0.114 Uiso 1 1 calc R . . . .
C49 C 0.7901(2) 0.8604(3) 0.5193(2) 0.108(3) Uani 1 1 d D . . . .
H49 H 0.8041 0.8782 0.5229 0.130 Uiso 1 1 calc R . . . .
C74 C 0.53655(19) 0.6658(2) 0.6017(2) 0.095(2) Uani 1 1 d . . . . .
H74 H 0.5214 0.6486 0.6033 0.113 Uiso 1 1 calc R . . . .
C26 C 0.7141(4) 0.9168(2) 0.5651(2) 0.139(5) Uani 1 1 d . . . . .
H26 H 0.7246 0.9197 0.5449 0.167 Uiso 1 1 calc R . . . .
C78 C 0.5404(2) 0.5912(2) 0.6458(3) 0.101(2) Uani 1 1 d . . . . .
H78 H 0.5311 0.5992 0.6652 0.122 Uiso 1 1 calc R . . . .
C43 C 0.8243(3) 0.8633(3) 0.6200(3) 0.122(4) Uani 1 1 d D . . . .
C36 C 0.7732(2) 0.7297(2) 0.5355(2) 0.093(2) Uani 1 1 d . . . . .
H36 H 0.7692 0.7191 0.5155 0.112 Uiso 1 1 calc R . . . .
C72 C 0.5522(2) 0.7159(2) 0.5779(2) 0.097(2) Uani 1 1 d . . . . .
H72 H 0.5480 0.7332 0.5633 0.116 Uiso 1 1 calc R . . . .
C48 C 0.7866(3) 0.8442(3) 0.4907(2) 0.118(3) Uani 1 1 d D . . . .
H48 H 0.7980 0.8482 0.4711 0.142 Uiso 1 1 calc R . . . .
C11 C 0.9320(2) 0.7595(3) 0.7784(3) 0.124(3) Uani 1 1 d D . . . .
H11A H 0.9208 0.7492 0.7603 0.185 Uiso 1 1 calc GR . . . .
H11B H 0.9453 0.7434 0.7897 0.185 Uiso 1 1 calc GR . . . .
H11C H 0.9460 0.7769 0.7702 0.185 Uiso 1 1 calc GR . . . .
C51 C 0.7292(2) 0.80369(19) 0.54242(19) 0.0882(19) Uani 1 1 d . . . . .
H51 H 0.7173 0.7879 0.5307 0.106 Uiso 1 1 calc R . . . .
C63 C 0.4854(3) 0.8608(4) 0.6970(4) 0.153(5) Uani 1 1 d D . . . .
H63 H 0.4673 0.8729 0.7044 0.184 Uiso 1 1 calc R . . . .
C62 C 0.4854(2) 0.8376(4) 0.6736(4) 0.137(4) Uani 1 1 d D . . . .
H62 H 0.4667 0.8297 0.6629 0.165 Uiso 1 1 calc R . . . .
C66 C 0.5488(4) 0.8712(3) 0.5578(3) 0.167(7) Uani 1 1 d D . . . .
H66 H 0.5440 0.8906 0.5463 0.200 Uiso 1 1 calc R . . . .
C47 C 0.7495(4) 0.7991(3) 0.4707(2) 0.134(4) Uani 1 1 d D . . . .
H47A H 0.7296 0.7893 0.4790 0.201 Uiso 1 1 calc GR . . . .
H47B H 0.7652 0.7821 0.4655 0.201 Uiso 1 1 calc GR . . . .
H47C H 0.7446 0.8116 0.4511 0.201 Uiso 1 1 calc GR . . . .
C45 C 0.8449(4) 0.9130(4) 0.6170(4) 0.178(8) Uani 1 1 d D . . . .
H45 H 0.8589 0.9312 0.6182 0.214 Uiso 1 1 calc R . . . .
C46 C 0.8822(4) 0.8690(5) 0.6388(4) 0.193(8) Uani 1 1 d D . . . .
H46A H 0.8779 0.8592 0.6600 0.289 Uiso 1 1 calc GR . . . .
H46B H 0.8979 0.8866 0.6412 0.289 Uiso 1 1 calc GR . . . .
H46C H 0.8909 0.8525 0.6241 0.289 Uiso 1 1 calc GR . . . .
C58 C 0.6606(2) 0.83762(18) 0.5832(2) 0.0866(18) Uani 1 1 d . . . . .
H58 H 0.6698 0.8425 0.5627 0.104 Uiso 1 1 calc R . . . .
C69 C 0.5868(3) 0.7948(3) 0.5720(2) 0.111(3) Uani 1 1 d . . . . .
H69 H 0.6000 0.7895 0.5539 0.134 Uiso 1 1 calc R . . . .
C57 C 0.6364(2) 0.85749(19) 0.5960(2) 0.090(2) Uani 1 1 d . . . . .
H57 H 0.6294 0.8761 0.5844 0.108 Uiso 1 1 calc R . . . .
C22 C 0.77096(18) 0.81018(18) 0.70206(16) 0.0785(16) Uani 1 1 d . . . . .
H22 H 0.7580 0.7912 0.7024 0.094 Uiso 1 1 calc R . . . .
C60 C 0.5690(2) 0.8391(2) 0.6916(2) 0.093(2) Uani 1 1 d . . . . .
H60 H 0.5815 0.8514 0.7065 0.112 Uiso 1 1 calc R . . . .
C53 C 0.67122(18) 0.81040(17) 0.60057(19) 0.0825(17) Uani 1 1 d . . . . .
C41 C 0.7901(2) 0.7804(2) 0.62506(19) 0.096(2) Uani 1 1 d . . . . .
H41A H 0.7713 0.7767 0.6395 0.115 Uiso 1 1 calc R . . . .
H41B H 0.8096 0.7718 0.6360 0.115 Uiso 1 1 calc R . . . .
C34 C 0.7325(2) 0.69229(18) 0.56359(19) 0.0859(18) Uani 1 1 d . . . . .
H34A H 0.7299 0.6835 0.5857 0.103 Uiso 1 1 calc R . . . .
H34B H 0.7111 0.7002 0.5562 0.103 Uiso 1 1 calc R . . . .
C21 C 0.75868(19) 0.83805(18) 0.68764(17) 0.0814(17) Uani 1 1 d . . . . .
C38 C 0.8013(2) 0.7699(2) 0.5663(2) 0.092(2) Uani 1 1 d . . . . .
H38 H 0.8171 0.7866 0.5671 0.111 Uiso 1 1 calc R . . . .
C56 C 0.6225(2) 0.85009(19) 0.6256(2) 0.0891(19) Uani 1 1 d . . . . .
H56 H 0.6059 0.8636 0.6341 0.107 Uiso 1 1 calc R . . . .
C39 C 0.78493(19) 0.76234(19) 0.59374(19) 0.0855(18) Uani 1 1 d . . . . .
C79 C 0.5295(2) 0.5622(3) 0.6327(3) 0.110(3) Uani 1 1 d . . . . .
C77 C 0.5724(2) 0.6384(2) 0.6456(2) 0.099(2) Uani 1 1 d . . . . .
H77A H 0.5959 0.6382 0.6502 0.119 Uiso 1 1 calc R . . . .
H77B H 0.5608 0.6421 0.6662 0.119 Uiso 1 1 calc R . . . .
C12 C 0.9138(2) 0.7809(3) 0.8329(2) 0.104(2) Uani 1 1 d . . . . .
H12 H 0.9333 0.7775 0.8447 0.124 Uiso 1 1 calc R . . . .
C29 C 0.6917(2) 0.6355(3) 0.4541(2) 0.110(3) Uani 1 1 d D . . . .
H29A H 0.6937 0.6367 0.4305 0.165 Uiso 1 1 calc GR . . . .
H29B H 0.6867 0.6570 0.4627 0.165 Uiso 1 1 calc GR . . . .
H29C H 0.6742 0.6204 0.4598 0.165 Uiso 1 1 calc GR . . . .
C16 C 0.8145(2) 0.77845(19) 0.7316(2) 0.0905(19) Uani 1 1 d . . . . .
H16A H 0.7963 0.7633 0.7354 0.109 Uiso 1 1 calc R . . . .
H16B H 0.8298 0.7679 0.7165 0.109 Uiso 1 1 calc R . . . .
C82 C 0.4880(4) 0.5449(5) 0.6753(4) 0.178(6) Uani 1 1 d D . . . .
H82A H 0.5011 0.5372 0.6935 0.267 Uiso 1 1 calc GR . . . .
H82B H 0.4683 0.5319 0.6736 0.267 Uiso 1 1 calc GR . . . .
H82C H 0.4822 0.5676 0.6788 0.267 Uiso 1 1 calc GR . . . .
C18 C 0.8203(2) 0.8378(2) 0.71509(19) 0.0885(19) Uani 1 1 d . . . . .
H18 H 0.8414 0.8379 0.7242 0.106 Uiso 1 1 calc R . . . .
C81 C 0.5047(3) 0.5164(3) 0.6249(4) 0.135(4) Uani 1 1 d . . . . .
H81 H 0.4911 0.4982 0.6280 0.162 Uiso 1 1 calc R . . . .
C35 C 0.75564(18) 0.71966(19) 0.56430(18) 0.0845(18) Uani 1 1 d . . . . .
C20 C 0.7779(2) 0.86597(18) 0.68784(16) 0.0840(18) Uani 1 1 d . . . . .
H20 H 0.7699 0.8855 0.6787 0.101 Uiso 1 1 calc R . . . .
C27 C 0.6867(4) 0.9345(2) 0.5767(3) 0.140(5) Uani 1 1 d . . . . .
H27 H 0.6754 0.9510 0.5652 0.168 Uiso 1 1 calc R . . . .
C64 C 0.5271(3) 0.8834(4) 0.7345(3) 0.150(5) Uani 1 1 d D . . . .
H64A H 0.5346 0.8695 0.7522 0.224 Uiso 1 1 calc GR . . . .
H64B H 0.5092 0.8969 0.7422 0.224 Uiso 1 1 calc GR . . . .
H64C H 0.5449 0.8972 0.7272 0.224 Uiso 1 1 calc GR . . . .
C67 C 0.5351(3) 0.8608(2) 0.5865(3) 0.137(4) Uani 1 1 d D . . . .
H67 H 0.5193 0.8724 0.5986 0.164 Uiso 1 1 calc R . . . .
C44 C 0.8130(4) 0.9123(3) 0.6063(3) 0.156(6) Uani 1 1 d D . . . .
H44 H 0.8012 0.9305 0.5987 0.187 Uiso 1 1 calc R . . . .
C80 C 0.5253(3) 0.5211(3) 0.5991(3) 0.132(4) Uani 1 1 d . . . . .
H80 H 0.5278 0.5078 0.5805 0.158 Uiso 1 1 calc R . . . .
C65 C 0.5912(4) 0.8480(5) 0.5204(3) 0.205(9) Uani 1 1 d D . . . .
H65A H 0.5891 0.8272 0.5092 0.307 Uiso 1 1 calc GR . . . .
H65B H 0.6138 0.8512 0.5267 0.307 Uiso 1 1 calc GR . . . .
H65C H 0.5844 0.8655 0.5059 0.307 Uiso 1 1 calc GR . . . .
S1 S 0.66407(10) 0.72905(11) 0.50389(8) 0.1500(12) Uani 1 1 d D U . . .
O1 O 0.6563(3) 0.7414(4) 0.5350(2) 0.225(5) Uani 1 1 d D U . . .
O2 O 0.69885(18) 0.7327(2) 0.4969(3) 0.164(3) Uani 1 1 d D U . . .
O3 O 0.6498(3) 0.6975(2) 0.5009(3) 0.193(4) Uani 1 1 d D U . . .
C1 C 0.6470(3) 0.7533(3) 0.4741(3) 0.207(4) Uani 1 1 d D U . . .
F1 F 0.6138(3) 0.7519(4) 0.4752(4) 0.283(6) Uani 1 1 d D U . . .
F2 F 0.6585(4) 0.7838(3) 0.4761(4) 0.286(6) Uani 1 1 d D U . . .
F3 F 0.6537(4) 0.7450(4) 0.4439(2) 0.264(6) Uani 1 1 d D U . . .
S2 S 0.41434(8) 0.86422(8) 0.76273(10) 0.1344(10) Uani 1 1 d D U . . .
O4 O 0.39026(15) 0.87847(16) 0.78261(18) 0.118(2) Uani 1 1 d D U . . .
O5 O 0.4326(3) 0.8886(3) 0.7445(3) 0.203(5) Uani 1 1 d D U . . .
O6 O 0.4085(3) 0.8405(3) 0.7413(4) 0.224(5) Uani 1 1 d D U . . .
C2 C 0.4480(3) 0.8579(3) 0.7879(3) 0.163(3) Uani 1 1 d D U . . .
F4 F 0.4415(3) 0.8472(4) 0.8180(3) 0.230(5) Uani 1 1 d D U . . .
F5 F 0.4688(2) 0.8356(2) 0.7746(3) 0.195(4) Uani 1 1 d D U . . .
F6 F 0.4631(4) 0.8849(4) 0.7956(4) 0.282(6) Uani 1 1 d D U . . .
S3 S 0.5833(2) 0.95908(16) 0.5462(2) 0.161(2) Uani 0.5 1 d D U . A -1
O7 O 0.5492(4) 0.9506(4) 0.5542(6) 0.181(6) Uani 0.5 1 d D U . A -1
O8 O 0.5959(6) 0.9766(4) 0.5737(5) 0.197(7) Uani 0.5 1 d D U . A -1
O9 O 0.6043(5) 0.9345(5) 0.5423(7) 0.208(7) Uani 0.5 1 d D U . A -1
C3 C 0.5779(5) 0.9887(4) 0.5182(4) 0.178(5) Uani 0.5 1 d D U . A -1
F7 F 0.5587(5) 0.9797(5) 0.4920(4) 0.199(6) Uani 0.5 1 d D U . A -1
F8 F 0.5639(4) 1.0162(3) 0.5296(4) 0.170(5) Uani 0.5 1 d D U . A -1
F9 F 0.6052(5) 0.9985(5) 0.5052(5) 0.223(7) Uani 0.5 1 d D U . A -1
S4 S 0.33224(7) 0.37909(7) 0.76386(9) 0.1279(9) Uani 1 1 d D U . . .
O10 O 0.3532(3) 0.3912(3) 0.7949(3) 0.190(4) Uani 1 1 d D U . . .
O11 O 0.30295(15) 0.39469(15) 0.76557(19) 0.1138(18) Uani 1 1 d D U . . .
O12 O 0.33374(17) 0.34523(14) 0.76554(17) 0.1106(18) Uani 1 1 d D U . . .
C4 C 0.3574(3) 0.3942(3) 0.7361(4) 0.174(4) Uani 1 1 d D U . . .
F10 F 0.3886(2) 0.3820(3) 0.7422(3) 0.227(5) Uani 1 1 d D U . . .
F11 F 0.3637(2) 0.4264(2) 0.7419(3) 0.215(4) Uani 1 1 d D U . . .
F12 F 0.3438(3) 0.3864(3) 0.7085(3) 0.203(4) Uani 1 1 d D U . . .
S5 S 0.49264(12) 1.00798(12) 0.70237(12) 0.1685(14) Uani 1 1 d D U . . .
O13 O 0.5200(2) 1.0127(2) 0.6822(2) 0.159(3) Uani 1 1 d D U . . .
O14 O 0.4811(3) 1.0375(3) 0.7177(3) 0.208(5) Uani 1 1 d D U . . .
O15 O 0.4685(2) 0.9881(3) 0.6889(3) 0.174(4) Uani 1 1 d D U . . .
C5 C 0.5073(4) 0.9903(4) 0.7373(3) 0.198(4) Uani 1 1 d D U . . .
F13 F 0.5194(4) 0.9601(3) 0.7285(4) 0.269(6) Uani 1 1 d D U . . .
F14 F 0.5319(3) 1.0068(3) 0.7507(3) 0.208(4) Uani 1 1 d D U . . .
F15 F 0.4840(3) 0.9881(4) 0.7595(3) 0.250(5) Uani 1 1 d D U . . .
S6 S 0.42664(18) 0.46277(18) 0.6587(2) 0.165(3) Uani 0.5 1 d D U . . .
O16 O 0.4288(5) 0.4958(3) 0.6691(6) 0.180(6) Uani 0.5 1 d D U . . .
O17 O 0.4518(4) 0.4545(4) 0.6363(5) 0.179(6) Uani 0.5 1 d D U . . .
O18 O 0.3951(3) 0.4555(5) 0.6504(5) 0.182(7) Uani 0.5 1 d D U . . .
C6 C 0.4397(5) 0.4377(5) 0.6890(5) 0.190(5) Uani 0.5 1 d D U . . .
F16 F 0.4725(5) 0.4418(6) 0.6936(6) 0.241(8) Uani 0.5 1 d D U . . .
F17 F 0.4260(5) 0.4461(5) 0.7164(5) 0.209(7) Uani 0.5 1 d D U . . .
F18 F 0.4365(5) 0.4067(5) 0.6820(6) 0.231(8) Uani 0.5 1 d D U . . .
S7 S 0.6733(3) 0.6733(3) 0.6733(3) 0.283(5) Uani 1 3 d DS TU P . .
O19 O 0.6539(3) 0.6539(3) 0.6539(3) 0.240(8) Uani 1 3 d DS TU P B .
C7 C 0.6772(9) 0.7130(6) 0.6547(8) 0.277(7) Uani 0.3333 1 d D U . B 1
F21 F 0.6503(9) 0.7276(8) 0.6650(10) 0.266(9) Uani 0.3333 1 d D U . B 1
F20 F 0.6775(11) 0.7116(10) 0.6222(7) 0.271(9) Uani 0.3333 1 d D U . B 1
F19 F 0.7052(9) 0.7250(10) 0.6661(11) 0.282(9) Uani 0.3333 1 d D U . B 1
O20 O 0.6841(8) 0.7047(6) 0.6598(7) 0.274(7) Uani 0.6667 1 d D U . B 2

loop_
_atom_site_aniso_label
_atom_site_aniso_U_11
_atom_site_aniso_U_22
_atom_site_aniso_U_33
_atom_site_aniso_U_23
_atom_site_aniso_U_13
_atom_site_aniso_U_12
Cd1 0.0799(3) 0.0799(3) 0.0799(3) 0.0051(2) 0.0051(2) 0.0051(2)
Cd4 0.0905(3) 0.0905(3) 0.0905(3) -0.0062(2) -0.0062(2) -0.0062(2)
Cd3 0.0861(4) 0.0931(4) 0.0916(4) 0.0136(3) -0.0100(3) -0.0058(3)
Cd2 0.1144(5) 0.0880(4) 0.0763(3) -0.0033(2) 0.0036(3) -0.0150(3)
N16 0.083(4) 0.079(3) 0.089(4) 0.012(3) -0.001(3) -0.003(3)
N14 0.102(5) 0.118(5) 0.084(4) 0.003(4) 0.008(3) 0.000(4)
N7 0.113(5) 0.086(4) 0.076(3) 0.002(3) -0.007(3) 0.000(3)
N13 0.143(7) 0.111(5) 0.070(4) -0.004(3) -0.002(4) 0.021(5)
N8 0.094(4) 0.096(4) 0.078(4) -0.007(3) 0.001(3) 0.008(3)
N22 0.086(4) 0.091(4) 0.106(5) 0.002(3) 0.007(3) 0.007(3)
N4 0.106(4) 0.080(4) 0.067(3) 0.001(2) -0.005(3) -0.003(3)
N10 0.096(4) 0.101(4) 0.077(4) -0.014(3) 0.001(3) -0.009(3)
N1 0.082(4) 0.090(4) 0.115(5) 0.007(4) -0.003(3) 0.007(3)
N3 0.082(4) 0.077(3) 0.085(4) 0.006(3) 0.002(3) 0.001(3)
N15 0.087(4) 0.081(3) 0.078(4) -0.005(3) -0.001(3) 0.001(3)
N17 0.081(4) 0.111(5) 0.120(5) 0.023(4) -0.005(4) 0.009(4)
N5 0.177(8) 0.073(4) 0.073(4) 0.000(3) -0.013(4) -0.010(4)
N21 0.114(5) 0.091(4) 0.091(4) 0.000(3) 0.004(3) -0.018(4)
N18 0.121(6) 0.113(6) 0.110(6) 0.004(4) 0.021(5) 0.013(5)
N6 0.187(8) 0.073(4) 0.094(5) 0.001(3) -0.011(5) 0.021(5)
N9 0.092(4) 0.082(4) 0.085(4) -0.002(3) -0.004(3) 0.011(3)
N20 0.121(6) 0.095(5) 0.093(5) 0.014(3) -0.020(4) -0.006(4)
N23 0.104(5) 0.090(4) 0.127(6) 0.001(4) -0.012(4) -0.021(4)
N11 0.135(7) 0.122(6) 0.098(5) -0.019(4) 0.017(5) -0.057(5)
N19 0.168(9) 0.127(7) 0.093(5) 0.031(5) -0.042(5) -0.043(6)
N24 0.111(6) 0.134(7) 0.146(8) 0.009(6) 0.001(5) -0.016(5)
N12 0.116(7) 0.237(14) 0.125(7) -0.065(9) 0.032(6) -0.073(8)
N2 0.074(3) 0.086(4) 0.085(4) 0.012(3) 0.002(3) 0.001(3)
C28 0.189(12) 0.107(7) 0.121(8) -0.029(6) -0.027(8) 0.048(7)
C52 0.093(5) 0.074(4) 0.098(5) -0.006(3) -0.009(4) 0.007(3)
C25 0.158(8) 0.074(4) 0.073(4) -0.007(3) -0.011(5) -0.011(5)
C50 0.095(5) 0.090(5) 0.085(5) -0.005(4) -0.003(4) 0.014(4)
C37 0.100(5) 0.090(5) 0.079(4) 0.000(3) 0.008(4) 0.005(4)
C55 0.078(4) 0.072(4) 0.086(4) -0.002(3) -0.008(3) -0.004(3)
C31 0.118(6) 0.094(5) 0.090(5) -0.008(4) 0.002(4) 0.003(4)
C40 0.079(4) 0.097(5) 0.075(4) -0.002(3) 0.005(3) 0.016(3)
C30 0.142(8) 0.088(5) 0.076(4) -0.012(4) -0.004(4) 0.000(5)
C14 0.072(4) 0.085(4) 0.085(4) 0.008(3) 0.001(3) -0.002(3)
C61 0.094(5) 0.091(5) 0.102(5) 0.011(4) 0.004(4) 0.017(4)
C32 0.098(5) 0.084(4) 0.073(4) -0.002(3) 0.001(3) -0.002(4)
C42 0.085(5) 0.152(9) 0.090(5) -0.016(5) 0.007(4) -0.014(5)
C59 0.082(4) 0.079(4) 0.093(5) 0.001(3) -0.004(3) 0.002(3)
C24 0.112(6) 0.086(5) 0.079(4) -0.002(3) -0.013(4) -0.006(4)
C54 0.073(4) 0.074(4) 0.098(5) -0.005(3) -0.015(3) -0.001(3)
C33 0.083(4) 0.082(4) 0.090(5) 0.003(3) -0.004(3) 0.003(3)
C17 0.094(5) 0.092(5) 0.077(4) 0.001(3) 0.002(3) 0.001(4)
C68 0.136(8) 0.093(6) 0.095(6) 0.009(4) -0.027(5) -0.026(5)
C75 0.090(5) 0.084(4) 0.098(5) -0.012(4) 0.004(4) 0.002(4)
C13 0.096(5) 0.109(6) 0.082(5) 0.011(4) -0.004(4) 0.000(4)
C23 0.099(5) 0.077(4) 0.086(4) 0.008(3) -0.011(4) 0.004(3)
C71 0.094(5) 0.096(5) 0.097(5) -0.012(4) 0.002(4) -0.006(4)
C73 0.089(5) 0.085(5) 0.105(6) -0.006(4) -0.010(4) -0.003(4)
C15 0.094(5) 0.080(4) 0.088(5) 0.000(3) -0.003(4) 0.001(4)
C70 0.092(5) 0.091(5) 0.114(6) -0.004(4) 0.001(4) -0.013(4)
C19 0.100(5) 0.084(5) 0.080(4) -0.003(3) 0.001(4) -0.016(4)
C76 0.087(5) 0.096(5) 0.101(5) -0.021(4) 0.002(4) 0.003(4)
C49 0.105(6) 0.128(7) 0.090(5) 0.011(5) 0.018(4) 0.006(5)
C74 0.071(4) 0.095(5) 0.117(6) -0.024(4) 0.000(4) 0.001(3)
C26 0.256(16) 0.082(6) 0.079(5) 0.006(4) -0.021(7) -0.010(7)
C78 0.089(5) 0.099(6) 0.116(6) 0.002(5) 0.009(4) -0.005(4)
C43 0.125(8) 0.151(10) 0.091(6) -0.036(6) 0.025(6) -0.058(7)
C36 0.113(6) 0.085(5) 0.081(4) -0.006(3) 0.002(4) 0.017(4)
C72 0.098(5) 0.100(5) 0.093(5) -0.001(4) -0.006(4) 0.008(4)
C48 0.146(9) 0.119(7) 0.090(6) 0.008(5) 0.027(5) -0.001(6)
C11 0.085(6) 0.146(9) 0.140(8) 0.004(7) 0.005(5) 0.025(5)
C51 0.104(5) 0.079(4) 0.082(5) -0.007(3) -0.013(4) 0.009(4)
C63 0.099(8) 0.186(13) 0.174(12) 0.035(10) 0.034(8) 0.054(8)
C62 0.086(6) 0.165(11) 0.162(11) 0.019(9) 0.015(6) 0.020(6)
C66 0.209(15) 0.132(10) 0.161(12) 0.056(9) -0.100(11) -0.053(10)
C47 0.199(12) 0.119(8) 0.084(6) -0.013(5) -0.012(6) 0.029(7)
C45 0.196(16) 0.176(15) 0.162(13) -0.038(11) 0.044(11) -0.102(13)
C46 0.146(13) 0.30(2) 0.137(11) -0.058(13) 0.025(9) -0.075(14)
C58 0.093(5) 0.079(4) 0.088(5) -0.004(3) -0.004(4) 0.000(3)
C69 0.140(8) 0.112(7) 0.083(5) 0.002(4) -0.004(5) -0.037(6)
C57 0.103(5) 0.076(4) 0.091(5) -0.003(3) -0.012(4) 0.004(4)
C22 0.086(4) 0.084(4) 0.065(3) 0.003(3) 0.003(3) -0.002(3)
C60 0.100(5) 0.088(5) 0.091(5) 0.001(4) 0.010(4) -0.002(4)
C53 0.084(4) 0.074(4) 0.090(5) -0.004(3) -0.008(3) -0.007(3)
C41 0.096(5) 0.118(6) 0.073(4) -0.007(4) -0.004(3) 0.011(4)
C34 0.096(5) 0.083(4) 0.079(4) -0.009(3) 0.005(3) 0.015(4)
C21 0.097(5) 0.079(4) 0.069(4) 0.000(3) 0.006(3) -0.004(3)
C38 0.091(5) 0.093(5) 0.093(5) -0.011(4) 0.005(4) 0.008(4)
C56 0.089(5) 0.086(5) 0.092(5) -0.002(4) -0.005(4) 0.009(4)
C39 0.086(4) 0.089(5) 0.082(4) -0.014(3) 0.000(3) 0.010(3)
C79 0.083(5) 0.130(8) 0.117(7) 0.002(6) 0.006(5) -0.003(5)
C77 0.100(6) 0.095(5) 0.103(6) -0.016(4) 0.005(4) 0.000(4)
C12 0.086(5) 0.129(7) 0.096(6) 0.010(5) -0.011(4) 0.000(5)
C29 0.118(7) 0.112(7) 0.099(6) -0.003(5) -0.011(5) 0.007(5)
C16 0.103(5) 0.081(4) 0.088(5) 0.004(3) -0.007(4) -0.001(4)
C82 0.146(12) 0.206(16) 0.182(14) 0.014(12) 0.041(10) -0.030(10)
C18 0.090(5) 0.094(5) 0.082(4) -0.002(4) -0.005(3) -0.009(4)
C81 0.131(9) 0.118(8) 0.156(10) 0.000(7) 0.009(8) -0.018(7)
C35 0.084(4) 0.093(5) 0.076(4) -0.005(3) 0.001(3) 0.020(3)
C20 0.105(5) 0.081(4) 0.065(4) 0.001(3) -0.003(3) -0.001(4)
C27 0.247(15) 0.084(6) 0.090(6) -0.006(5) -0.035(7) 0.032(7)
C64 0.141(10) 0.169(12) 0.139(10) 0.013(9) 0.030(8) 0.049(9)
C67 0.175(11) 0.097(6) 0.138(9) 0.023(6) -0.047(8) -0.008(7)
C44 0.199(14) 0.149(10) 0.121(9) -0.014(7) 0.032(9) -0.083(10)
C80 0.114(8) 0.129(8) 0.152(10) -0.032(7) 0.003(7) -0.016(6)
C65 0.26(2) 0.243(19) 0.106(9) 0.042(10) -0.056(11) -0.134(16)
S1 0.144(3) 0.190(3) 0.116(2) 0.000(2) -0.0189(18) 0.037(2)
O1 0.183(9) 0.344(14) 0.149(8) -0.049(9) -0.006(7) -0.030(10)
O2 0.126(6) 0.170(8) 0.196(8) 0.027(6) 0.007(6) 0.036(5)
O3 0.185(9) 0.152(8) 0.241(11) 0.034(8) 0.001(8) -0.008(7)
C1 0.205(8) 0.214(8) 0.201(8) -0.008(8) -0.052(7) 0.026(8)
F1 0.208(10) 0.287(13) 0.354(15) 0.018(11) -0.088(11) 0.068(10)
F2 0.297(13) 0.164(8) 0.397(15) 0.031(10) -0.107(12) 0.002(9)
F3 0.315(13) 0.330(14) 0.145(7) 0.037(9) -0.040(9) 0.016(11)
S2 0.1119(18) 0.1118(19) 0.179(3) -0.0226(18) -0.0103(18) 0.0179(14)
O4 0.096(4) 0.102(4) 0.156(6) 0.018(4) 0.007(4) 0.023(3)
O5 0.197(9) 0.175(9) 0.237(11) 0.034(8) 0.090(8) 0.054(7)
O6 0.181(9) 0.177(9) 0.315(13) -0.123(9) -0.038(9) 0.032(7)
C2 0.112(6) 0.172(7) 0.204(7) -0.008(7) 0.031(6) 0.036(6)
F4 0.176(8) 0.319(12) 0.196(8) 0.060(8) 0.001(7) 0.097(8)
F5 0.128(5) 0.222(8) 0.235(9) 0.046(7) 0.024(5) 0.073(5)
F6 0.220(11) 0.276(13) 0.349(15) -0.045(12) -0.009(11) 0.015(10)
S3 0.196(6) 0.098(4) 0.189(6) -0.026(4) -0.032(5) -0.007(4)
O7 0.202(15) 0.123(11) 0.217(15) -0.011(11) 0.021(13) -0.018(11)
O8 0.219(15) 0.146(12) 0.225(15) 0.025(12) -0.088(13) 0.007(12)
O9 0.185(15) 0.170(14) 0.269(17) -0.026(14) 0.032(14) 0.042(12)
C3 0.199(9) 0.143(8) 0.192(9) -0.032(8) -0.026(8) -0.026(8)
F7 0.218(14) 0.194(14) 0.184(13) 0.012(11) -0.030(12) -0.019(12)
F8 0.156(11) 0.143(10) 0.211(13) 0.024(10) -0.030(10) -0.010(9)
F9 0.218(15) 0.234(15) 0.217(15) -0.077(13) -0.002(13) -0.042(13)
S4 0.1136(18) 0.1007(16) 0.170(3) -0.0114(16) 0.0061(17) 0.0049(13)
O10 0.239(11) 0.137(7) 0.194(9) -0.031(6) 0.008(8) 0.040(7)
O11 0.106(4) 0.091(4) 0.144(5) 0.006(3) 0.009(4) 0.006(3)
O12 0.118(4) 0.090(4) 0.123(5) 0.001(3) -0.012(3) 0.013(3)
C4 0.148(7) 0.141(6) 0.234(8) 0.021(7) 0.002(7) 0.014(6)
F10 0.130(6) 0.196(8) 0.354(12) 0.106(8) 0.053(7) 0.049(5)
F11 0.145(6) 0.120(5) 0.380(13) 0.062(7) 0.016(7) -0.009(5)
F12 0.189(8) 0.206(9) 0.215(9) 0.016(7) -0.035(7) 0.016(7)
S5 0.157(3) 0.172(3) 0.176(3) 0.018(3) 0.027(3) 0.005(3)
O13 0.142(6) 0.161(7) 0.175(7) 0.007(6) 0.044(6) -0.023(5)
O14 0.216(10) 0.218(10) 0.191(9) 0.009(8) 0.032(8) 0.124(8)
O15 0.115(6) 0.235(10) 0.173(8) 0.004(7) 0.007(5) -0.044(6)
C5 0.186(8) 0.203(8) 0.205(8) 0.023(7) 0.027(7) -0.001(7)
F13 0.275(12) 0.205(10) 0.327(14) 0.009(10) 0.011(11) 0.052(9)
F14 0.211(9) 0.220(10) 0.191(8) 0.011(7) -0.012(7) 0.003(8)
F15 0.234(11) 0.307(13) 0.210(10) 0.059(9) 0.053(8) -0.039(10)
S6 0.130(4) 0.123(4) 0.244(8) 0.002(5) 0.050(5) -0.023(4)
O16 0.151(12) 0.148(12) 0.240(16) -0.015(12) 0.064(12) 0.008(10)
O17 0.145(12) 0.114(10) 0.278(17) 0.027(11) 0.049(12) -0.015(9)
O18 0.144(12) 0.149(12) 0.254(16) -0.015(12) 0.071(12) -0.005(10)
C6 0.160(9) 0.166(9) 0.244(10) 0.007(9) 0.037(9) -0.029(9)
F16 0.225(16) 0.236(16) 0.263(17) -0.010(15) 0.015(15) -0.030(15)
F17 0.199(14) 0.170(13) 0.257(17) -0.006(13) 0.031(13) -0.030(11)
F18 0.193(14) 0.259(17) 0.241(16) 0.073(14) 0.022(13) -0.014(14)
S7 0.283(5) 0.283(5) 0.283(5) -0.027(6) -0.027(6) -0.027(6)
O19 0.240(8) 0.240(8) 0.240(8) -0.014(9) -0.014(9) -0.014(9)
C7 0.281(10) 0.270(10) 0.282(10) -0.030(10) -0.031(10) -0.035(10)
F21 0.264(16) 0.256(16) 0.278(16) -0.040(16) -0.022(16) -0.052(15)
F20 0.272(16) 0.260(16) 0.281(16) -0.032(16) -0.039(16) -0.036(15)
F19 0.280(17) 0.276(16) 0.289(16) -0.029(16) -0.036(16) -0.033(16)
O20 0.289(12) 0.254(12) 0.280(12) -0.029(12) -0.032(12) -0.048(11)

loop_
_atom_type_symbol
_atom_type_description
_atom_type_scat_dispersion_real
_atom_type_scat_dispersion_imag
_atom_type_scat_source
C C 0.0040 0.0020 'International Tables Vol C Tables 4.2.6.8 and 6.1.1.4'
H H 0.0000 0.0000 'International Tables Vol C Tables 4.2.6.8 and 6.1.1.4'
Cd Cd -0.6300 1.4480 'International Tables Vol C Tables 4.2.6.8 and 6.1.1.4'
F F 0.0220 0.0130 'International Tables Vol C Tables 4.2.6.8 and 6.1.1.4'
N N 0.0080 0.0040 'International Tables Vol C Tables 4.2.6.8 and 6.1.1.4'
O O 0.0140 0.0080 'International Tables Vol C Tables 4.2.6.8 and 6.1.1.4'
S S 0.1440 0.1500 'International Tables Vol C Tables 4.2.6.8 and 6.1.1.4'

loop_
_geom_angle_atom_site_label_1
_geom_angle_atom_site_label_2
_geom_angle_atom_site_label_3
_geom_angle
_geom_angle_site_symmetry_1
_geom_angle_site_symmetry_3
N3 Cd1 N3 95.5(2) 9 .
N3 Cd1 N3 95.5(2) 5 9
N3 Cd1 N3 95.5(2) 5 .
N2 Cd1 N3 72.3(2) 5 5
N2 Cd1 N3 97.3(2) 5 .
N2 Cd1 N3 72.3(2) 9 9
N2 Cd1 N3 163.1(2) . 5
N2 Cd1 N3 97.3(2) . 9
N2 Cd1 N3 163.1(2) 5 9
N2 Cd1 N3 72.3(2) . .
N2 Cd1 N3 97.3(2) 9 5
N2 Cd1 N3 163.1(2) 9 .
N2 Cd1 N2 97.0(2) . 9
N2 Cd1 N2 97.0(2) . 5
N2 Cd1 N2 97.0(2) 9 5
N22 Cd4 N22 93.6(2) 9 .
N22 Cd4 N22 93.6(2) 5 .
N22 Cd4 N22 93.6(2) 9 5
N23 Cd4 N22 69.8(3) . .
N23 Cd4 N22 156.7(3) 5 .
N23 Cd4 N22 103.4(3) 5 9
N23 Cd4 N22 156.7(3) . 9
N23 Cd4 N22 69.8(3) 9 9
N23 Cd4 N22 69.8(3) 5 5
N23 Cd4 N22 103.4(3) . 5
N23 Cd4 N22 103.4(3) 9 .
N23 Cd4 N22 156.7(3) 9 5
N23 Cd4 N23 97.4(3) 9 .
N23 Cd4 N23 97.4(3) 5 9
N23 Cd4 N23 97.4(3) 5 .
N16 Cd3 N9 92.9(2) . 5
N8 Cd3 N16 157.1(2) 5 .
N8 Cd3 N17 93.4(3) 5 .
N8 Cd3 N21 100.9(2) 5 .
N8 Cd3 N9 71.8(2) 5 5
N17 Cd3 N16 72.1(2) . .
N17 Cd3 N21 160.0(2) . .
N17 Cd3 N9 99.7(2) . 5
N21 Cd3 N16 97.9(2) . .
N21 Cd3 N9 98.1(2) . 5
N20 Cd3 N16 99.5(2) . .
N20 Cd3 N8 98.3(3) . 5
N20 Cd3 N17 90.8(3) . .
N20 Cd3 N21 73.4(3) . .
N20 Cd3 N9 165.8(3) . 5
N14 Cd2 N4 161.2(2) . .
N14 Cd2 N10 99.9(3) . .
N14 Cd2 N15 72.0(2) . .
N14 Cd2 N11 93.2(3) . .
N4 Cd2 N10 95.1(2) . .
N4 Cd2 N15 95.8(2) . .
N10 Cd2 N15 93.9(2) . .
N5 Cd2 N14 95.5(3) . .
N5 Cd2 N4 72.4(2) . .
N5 Cd2 N10 160.9(2) . .
N5 Cd2 N15 101.6(2) . .
N5 Cd2 N11 95.2(4) . .
N11 Cd2 N4 102.1(3) . .
N11 Cd2 N10 72.9(3) . .
N11 Cd2 N15 158.5(3) . .
C59 N16 Cd3 127.0(5) . .
C60 N16 Cd3 114.2(6) . .
C60 N16 C59 118.3(7) . .
C50 N14 Cd2 114.5(6) . .
C50 N14 C49 104.2(7) . .
C49 N14 Cd2 141.2(7) . .
C30 N7 C32 106.2(7) . .
C30 N7 C29 125.2(7) . .
C32 N7 C29 128.5(7) . .
C50 N13 C48 106.9(8) . .
C50 N13 C47 127.0(10) . .
C48 N13 C47 126.0(9) . .
C31 N8 Cd3 139.4(6) . 9
C32 N8 Cd3 112.8(5) . 9
C32 N8 C31 107.7(7) . .
C78 N22 Cd4 113.9(6) . .
C78 N22 C77 118.7(8) . .
C77 N22 Cd4 127.2(5) . .
C24 N4 Cd2 112.2(5) . .
C24 N4 C23 121.4(7) . .
C23 N4 Cd2 126.3(5) . .
C42 N10 Cd2 112.4(7) . .
C42 N10 C41 120.2(8) . .
C41 N10 Cd2 127.2(5) . .
C14 N1 C11 126.9(8) . .
C14 N1 C12 107.4(7) . .
C12 N1 C11 125.6(8) . .
C15 N3 Cd1 114.1(5) . .
C15 N3 C16 117.4(7) . .
C16 N3 Cd1 128.5(5) . .
C52 N15 Cd2 128.1(5) . .
C51 N15 Cd2 114.1(5) . .
C51 N15 C52 117.7(7) . .
C61 N17 Cd3 111.5(5) . .
C62 N17 Cd3 142.0(9) . .
C62 N17 C61 106.4(10) . .
C25 N5 Cd2 113.8(5) . .
C25 N5 C26 106.2(10) . .
C26 N5 Cd2 139.7(8) . .
C70 N21 Cd3 128.8(6) . .
C69 N21 Cd3 111.0(7) . .
C69 N21 C70 119.4(9) . .
C61 N18 C64 126.2(9) . .
C63 N18 C61 107.5(10) . .
C63 N18 C64 126.3(11) . .
C25 N6 C28 128.6(8) . .
C25 N6 C27 104.6(9) . .
C27 N6 C28 126.7(9) . .
C33 N9 Cd3 113.9(5) . 9
C33 N9 C34 118.4(7) . .
C34 N9 Cd3 127.7(5) . 9
C68 N20 Cd3 112.6(6) . .
C68 N20 C67 105.4(9) . .
C67 N20 Cd3 142.0(8) . .
C79 N23 Cd4 112.6(6) . .
C79 N23 C80 109.7(9) . .
C80 N23 Cd4 137.6(8) . .
C43 N11 Cd2 112.4(6) . .
C43 N11 C44 106.2(11) . .
C44 N11 Cd2 141.2(11) . .
C68 N19 C66 106.9(11) . .
C68 N19 C65 127.1(13) . .
C66 N19 C65 125.9(12) . .
C79 N24 C82 128.8(12) . .
C81 N24 C79 108.1(11) . .
C81 N24 C82 123.0(12) . .
C43 N12 C46 122.8(15) . .
C45 N12 C43 109.7(13) . .
C45 N12 C46 127.4(12) . .
C14 N2 Cd1 112.8(5) . .
C14 N2 C13 105.2(7) . .
C13 N2 Cd1 142.0(6) . .
N6 C28 H28A 109.5 . .
N6 C28 H28B 109.5 . .
N6 C28 H28C 109.5 . .
H28A C28 H28B 109.5 . .
H28A C28 H28C 109.5 . .
H28B C28 H28C 109.5 . .
N15 C52 H52A 109.4 . .
N15 C52 H52B 109.4 . .
N15 C52 C53 111.2(6) . .
H52A C52 H52B 108.0 . .
C53 C52 H52A 109.4 . .
C53 C52 H52B 109.4 . .
N5 C25 N6 113.8(8) . .
N5 C25 C24 119.7(9) . .
N6 C25 C24 126.4(9) . .
N14 C50 C51 120.5(7) . .
N13 C50 N14 113.4(8) . .
N13 C50 C51 126.1(8) . .
C36 C37 H37 120.2 . .
C36 C37 C38 119.5(8) . .
C38 C37 H37 120.2 . .
C54 C55 C59 121.5(7) . .
C56 C55 C59 121.1(7) . .
C56 C55 C54 117.3(7) . .
N8 C31 H31 126.1 . .
N8 C31 C30 107.8(8) . .
C30 C31 H31 126.1 . .
C39 C40 H40 119.0 . .
C35 C40 H40 119.0 . .
C35 C40 C39 122.1(7) . .
N7 C30 C31 107.3(7) . .
N7 C30 H30 126.4 . .
C31 C30 H30 126.4 . .
N1 C14 C15 127.3(7) . .
N2 C14 N1 111.4(7) . .
N2 C14 C15 121.2(7) . .
N17 C61 N18 109.2(8) . .
N17 C61 C60 123.9(7) . .
N18 C61 C60 126.7(9) . .
N7 C32 C33 124.9(7) . .
N8 C32 N7 110.9(7) . .
N8 C32 C33 123.9(7) . .
N10 C42 H42 120.8 . .
N10 C42 C43 118.5(10) . .
C43 C42 H42 120.8 . .
N16 C59 C55 111.9(6) . .
N16 C59 H59A 109.2 . .
N16 C59 H59B 109.2 . .
C55 C59 H59A 109.2 . .
C55 C59 H59B 109.2 . .
H59A C59 H59B 107.9 . .
N4 C24 C25 121.7(9) . .
N4 C24 H24 119.1 . .
C25 C24 H24 119.1 . .
C55 C54 H54 118.6 . .
C53 C54 C55 122.9(7) . .
C53 C54 H54 118.6 . .
N9 C33 C32 117.4(7) . .
N9 C33 H33 121.3 . .
C32 C33 H33 121.3 . .
C22 C17 C16 121.5(7) . .
C22 C17 C18 118.6(7) . .
C18 C17 C16 119.9(7) . .
N20 C68 N19 112.3(10) . .
N20 C68 C69 122.7(8) . .
N19 C68 C69 125.0(11) . .
C76 C75 C74 117.6(8) . .
C76 C75 C77 119.8(8) . .
C74 C75 C77 122.5(8) . .
N2 C13 H13 125.0 . .
N2 C13 C12 110.0(8) . .
C12 C13 H13 125.0 . .
N4 C23 H23A 109.1 . .
N4 C23 H23B 109.1 . .
N4 C23 C21 112.6(7) . .
H23A C23 H23B 107.8 . .
C21 C23 H23A 109.1 . .
C21 C23 H23B 109.1 . .
C76 C71 C70 120.7(8) . .
C76 C71 C72 120.7(8) . .
C72 C71 C70 118.5(8) . .
C74 C73 H73 119.0 . .
C74 C73 C72 122.1(8) . .
C72 C73 H73 119.0 . .
N3 C15 C14 119.5(7) . .
N3 C15 H15 120.3 . .
C14 C15 H15 120.3 . .
N21 C70 C71 111.3(7) . .
N21 C70 H70A 109.4 . .
N21 C70 H70B 109.4 . .
C71 C70 H70A 109.4 . .
C71 C70 H70B 109.4 . .
H70A C70 H70B 108.0 . .
C18 C19 H19 118.9 . .
C20 C19 H19 118.9 . .
C20 C19 C18 122.1(7) . .
C75 C76 H76 119.2 . .
C71 C76 C75 121.6(8) . .
C71 C76 H76 119.2 . .
N14 C49 H49 125.5 . .
C48 C49 N14 109.0(9) . .
C48 C49 H49 125.5 . .
C75 C74 H74 119.9 . .
C73 C74 C75 120.2(8) . .
C73 C74 H74 119.9 . .
N5 C26 H26 126.3 . .
N5 C26 C27 107.4(10) . .
C27 C26 H26 126.3 . .
N22 C78 H78 119.8 . .
N22 C78 C79 120.3(9) . .
C79 C78 H78 119.8 . .
N11 C43 N12 109.7(13) . .
N11 C43 C42 123.5(9) . .
N12 C43 C42 126.7(14) . .
C37 C36 H36 119.7 . .
C37 C36 C35 120.7(7) . .
C35 C36 H36 119.7 . .
C71 C72 H72 121.2 . .
C73 C72 C71 117.7(8) . .
C73 C72 H72 121.2 . .
N13 C48 H48 126.8 . .
C49 C48 N13 106.4(8) . .
C49 C48 H48 126.8 . .
N1 C11 H11A 109.5 . .
N1 C11 H11B 109.5 . .
N1 C11 H11C 109.5 . .
H11A C11 H11B 109.5 . .
H11A C11 H11C 109.5 . .
H11B C11 H11C 109.5 . .
N15 C51 C50 118.7(7) . .
N15 C51 H51 120.6 . .
C50 C51 H51 120.6 . .
N18 C63 H63 126.6 . .
N18 C63 C62 106.8(10) . .
C62 C63 H63 126.6 . .
N17 C62 C63 109.8(12) . .
N17 C62 H62 125.1 . .
C63 C62 H62 125.1 . .
N19 C66 H66 127.3 . .
N19 C66 C67 105.4(11) . .
C67 C66 H66 127.3 . .
N13 C47 H47A 109.5 . .
N13 C47 H47B 109.5 . .
N13 C47 H47C 109.5 . .
H47A C47 H47B 109.5 . .
H47A C47 H47C 109.5 . .
H47B C47 H47C 109.5 . .
N12 C45 H45 127.9 . .
N12 C45 C44 104.2(12) . .
C44 C45 H45 127.9 . .
N12 C46 H46A 109.5 . .
N12 C46 H46B 109.5 . .
N12 C46 H46C 109.5 . .
H46A C46 H46B 109.5 . .
H46A C46 H46C 109.5 . .
H46B C46 H46C 109.5 . .
C57 C58 H58 120.0 . .
C57 C58 C53 120.0(8) . .
C53 C58 H58 120.0 . .
N21 C69 C68 120.0(10) . .
N21 C69 H69 120.0 . .
C68 C69 H69 120.0 . .
C58 C57 H57 120.0 . .
C56 C57 C58 120.1(7) . .
C56 C57 H57 120.0 . .
C17 C22 H22 119.0 . .
C17 C22 C21 122.0(7) . .
C21 C22 H22 119.0 . .
N16 C60 C61 118.0(8) . .
N16 C60 H60 121.0 . .
C61 C60 H60 121.0 . .
C54 C53 C52 119.9(7) . .
C54 C53 C58 119.0(7) . .
C58 C53 C52 121.1(7) . .
N10 C41 H41A 109.3 . .
N10 C41 H41B 109.3 . .
N10 C41 C39 111.6(7) . .
H41A C41 H41B 108.0 . .
C39 C41 H41A 109.3 . .
C39 C41 H41B 109.3 . .
N9 C34 H34A 109.3 . .
N9 C34 H34B 109.3 . .
N9 C34 C35 111.4(6) . .
H34A C34 H34B 108.0 . .
C35 C34 H34A 109.3 . .
C35 C34 H34B 109.3 . .
C22 C21 C23 118.9(7) . .
C22 C21 C20 118.2(7) . .
C20 C21 C23 122.9(7) . .
C37 C38 H38 118.7 . .
C39 C38 C37 122.5(8) . .
C39 C38 H38 118.7 . .
C55 C56 H56 119.6 . .
C57 C56 C55 120.8(7) . .
C57 C56 H56 119.6 . .
C40 C39 C41 119.2(7) . .
C38 C39 C40 118.6(7) . .
C38 C39 C41 122.2(8) . .
N23 C79 N24 108.6(10) . .
N23 C79 C78 123.3(9) . .
N24 C79 C78 128.0(10) . .
N22 C77 C75 110.6(7) . .
N22 C77 H77A 109.5 . .
N22 C77 H77B 109.5 . .
C75 C77 H77A 109.5 . .
C75 C77 H77B 109.5 . .
H77A C77 H77B 108.1 . .
N1 C12 H12 127.0 . .
C13 C12 N1 105.9(7) . .
C13 C12 H12 127.0 . .
N7 C29 H29A 109.5 . .
N7 C29 H29B 109.5 . .
N7 C29 H29C 109.5 . .
H29A C29 H29B 109.5 . .
H29A C29 H29C 109.5 . .
H29B C29 H29C 109.5 . .
N3 C16 C17 113.0(7) . .
N3 C16 H16A 109.0 . .
N3 C16 H16B 109.0 . .
C17 C16 H16A 109.0 . .
C17 C16 H16B 109.0 . .
H16A C16 H16B 107.8 . .
N24 C82 H82A 109.5 . .
N24 C82 H82B 109.5 . .
N24 C82 H82C 109.5 . .
H82A C82 H82B 109.5 . .
H82A C82 H82C 109.5 . .
H82B C82 H82C 109.5 . .
C17 C18 H18 120.5 . .
C19 C18 C17 119.1(8) . .
C19 C18 H18 120.5 . .
N24 C81 H81 125.7 . .
N24 C81 C80 108.6(11) . .
C80 C81 H81 125.7 . .
C40 C35 C36 116.5(8) . .
C40 C35 C34 121.9(7) . .
C36 C35 C34 121.6(7) . .
C19 C20 C21 120.0(7) . .
C19 C20 H20 120.0 . .
C21 C20 H20 120.0 . .
N6 C27 C26 107.9(9) . .
N6 C27 H27 126.0 . .
C26 C27 H27 126.0 . .
N18 C64 H64A 109.5 . .
N18 C64 H64B 109.5 . .
N18 C64 H64C 109.5 . .
H64A C64 H64B 109.5 . .
H64A C64 H64C 109.5 . .
H64B C64 H64C 109.5 . .
N20 C67 C66 109.9(12) . .
N20 C67 H67 125.0 . .
C66 C67 H67 125.0 . .
N11 C44 C45 110.2(14) . .
N11 C44 H44 124.9 . .
C45 C44 H44 124.9 . .
N23 C80 C81 104.7(11) . .
N23 C80 H80 127.6 . .
C81 C80 H80 127.6 . .
N19 C65 H65A 109.5 . .
N19 C65 H65B 109.5 . .
N19 C65 H65C 109.5 . .
H65A C65 H65B 109.5 . .
H65A C65 H65C 109.5 . .
H65B C65 H65C 109.5 . .
O1 S1 O2 111.2(7) . .
O1 S1 O3 108.2(8) . .
O1 S1 C1 110.0(8) . .
O2 S1 C1 101.3(6) . .
O3 S1 O2 118.4(7) . .
O3 S1 C1 107.2(7) . .
F1 C1 S1 110.9(9) . .
F2 C1 S1 110.7(9) . .
F2 C1 F1 113.0(12) . .
F3 C1 S1 115.7(10) . .
F3 C1 F1 103.2(11) . .
F3 C1 F2 103.0(12) . .
O4 S2 O5 111.8(5) . .
O4 S2 C2 105.9(5) . .
O5 S2 C2 89.9(7) . .
O6 S2 O4 123.9(7) . .
O6 S2 O5 104.9(9) . .
O6 S2 C2 115.1(7) . .
F4 C2 S2 115.9(9) . .
F4 C2 F5 105.9(11) . .
F5 C2 S2 110.9(9) . .
F6 C2 S2 113.1(11) . .
F6 C2 F4 98.6(13) . .
F6 C2 F5 111.7(12) . .
O7 S3 C3 101.3(11) . .
O8 S3 O7 106.7(13) . .
O8 S3 C3 102.8(10) . .
O9 S3 O7 117.3(13) . .
O9 S3 O8 103.8(13) . .
O9 S3 C3 123.2(14) . .
F7 C3 S3 114.3(13) . .
F8 C3 S3 115.0(13) . .
F8 C3 F7 104.6(16) . .
F9 C3 S3 112.9(16) . .
F9 C3 F7 104.6(16) . .
F9 C3 F8 104.4(16) . .
O10 S4 C4 95.5(7) . .
O11 S4 O10 106.5(5) . .
O11 S4 O12 120.3(4) . .
O11 S4 C4 114.1(6) . .
O12 S4 O10 104.2(5) . .
O12 S4 C4 112.3(6) . .
F10 C4 S4 108.3(9) . .
F11 C4 S4 111.1(10) . .
F11 C4 F10 98.1(10) . .
F12 C4 S4 103.7(10) . .
F12 C4 F10 117.4(13) . .
F12 C4 F11 118.0(12) . .
O13 S5 O14 113.7(8) . .
O13 S5 C5 105.7(7) . .
O14 S5 C5 96.1(7) . .
O15 S5 O13 114.4(7) . .
O15 S5 O14 115.3(8) . .
O15 S5 C5 109.5(8) . .
F13 C5 S5 106.6(11) . .
F14 C5 S5 113.3(11) . .
F14 C5 F13 107.1(13) . .
F15 C5 S5 110.4(11) . .
F15 C5 F13 112.2(14) . .
F15 C5 F14 107.3(13) . .
O16 S6 O17 112.0(10) . .
O16 S6 C6 109.9(12) . .
O17 S6 C6 95.8(11) . .
O18 S6 O16 110.0(12) . .
O18 S6 O17 117.9(13) . .
O18 S6 C6 110.4(11) . .
F16 C6 S6 109.7(15) . .
F17 C6 S6 109.5(15) . .
F17 C6 F16 105.7(18) . .
F17 C6 F18 113.8(18) . .
F18 C6 S6 113.3(15) . .
F18 C6 F16 104.4(17) . .
O19 S7 C7 109.1(12) . 5
O19 S7 C7 109.1(12) . .
O19 S7 C7 109.1(12) . 9
O19 S7 O20 117.6(13) . .
O19 S7 O20 117.6(14) . 5
O19 S7 O20 117.6(13) . 9
C7 S7 C7 109.8(12) 5 .
C7 S7 C7 109.8(12) 9 .
C7 S7 C7 109.8(12) 5 9
O20 S7 O20 100.2(17) 9 .
O20 S7 O20 100.2(17) 5 .
O20 S7 O20 100.2(17) 9 5
F21 C7 S7 101(2) . .
F21 C7 F20 110(3) . .
F21 C7 F19 116(3) . .
F20 C7 S7 113(2) . .
F20 C7 F19 111(3) . .
F19 C7 S7 105(2) . .

loop_
_geom_bond_atom_site_label_1
_geom_bond_atom_site_label_2
_geom_bond_distance
_geom_bond_site_symmetry_2
Cd1 N3 2.402(6) 5
Cd1 N3 2.402(6) 9
Cd1 N3 2.402(6) .
Cd1 N2 2.320(6) 9
Cd1 N2 2.320(6) 5
Cd1 N2 2.320(6) .
Cd4 N22 2.433(7) 9
Cd4 N22 2.433(7) 5
Cd4 N22 2.433(7) .
Cd4 N23 2.379(8) .
Cd4 N23 2.379(8) 5
Cd4 N23 2.379(8) 9
Cd3 N16 2.400(6) .
Cd3 N8 2.325(7) 5
Cd3 N17 2.331(8) .
Cd3 N21 2.389(8) .
Cd3 N9 2.434(6) 5
Cd3 N20 2.298(7) .
Cd2 N14 2.301(7) .
Cd2 N4 2.388(6) .
Cd2 N10 2.399(8) .
Cd2 N15 2.409(6) .
Cd2 N5 2.291(8) .
Cd2 N11 2.302(8) .
N16 C59 1.450(10) .
N16 C60 1.288(10) .
N14 C50 1.327(10) .
N14 C49 1.379(12) .
N7 C30 1.369(11) .
N7 C32 1.372(10) .
N7 C29 1.484(11) .
N13 C50 1.310(11) .
N13 C48 1.367(14) .
N13 C47 1.492(11) .
N8 Cd3 2.325(6) 9
N8 C31 1.369(10) .
N8 C32 1.312(10) .
N22 C78 1.266(11) .
N22 C77 1.471(11) .
N4 C24 1.259(11) .
N4 C23 1.472(9) .
N10 C42 1.291(11) .
N10 C41 1.449(12) .
N1 C14 1.346(10) .
N1 C11 1.472(11) .
N1 C12 1.373(12) .
N3 C15 1.249(10) .
N3 C16 1.434(10) .
N15 C52 1.487(10) .
N15 C51 1.264(10) .
N17 C61 1.342(11) .
N17 C62 1.343(11) .
N5 C25 1.335(12) .
N5 C26 1.366(12) .
N21 C70 1.451(12) .
N21 C69 1.306(12) .
N18 C61 1.365(10) .
N18 C63 1.343(13) .
N18 C64 1.454(13) .
N6 C28 1.450(12) .
N6 C25 1.365(12) .
N6 C27 1.373(14) .
N9 Cd3 2.434(6) 9
N9 C33 1.280(10) .
N9 C34 1.456(9) .
N20 C68 1.310(11) .
N20 C67 1.362(11) .
N23 C79 1.313(13) .
N23 C80 1.374(13) .
N11 C43 1.307(13) .
N11 C44 1.383(12) .
N19 C68 1.351(11) .
N19 C66 1.364(14) .
N19 C65 1.474(15) .
N24 C79 1.343(13) .
N24 C82 1.490(14) .
N24 C81 1.341(16) .
N12 C43 1.379(11) .
N12 C45 1.345(15) .
N12 C46 1.497(16) .
N2 C14 1.338(10) .
N2 C13 1.372(10) .
C28 H28A 0.9800 .
C28 H28B 0.9800 .
C28 H28C 0.9800 .
C52 H52A 0.9900 .
C52 H52B 0.9900 .
C52 C53 1.505(11) .
C25 C24 1.438(12) .
C50 C51 1.489(12) .
C37 H37 0.9500 .
C37 C36 1.378(12) .
C37 C38 1.392(11) .
C55 C59 1.481(11) .
C55 C54 1.416(11) .
C55 C56 1.403(11) .
C31 H31 0.9500 .
C31 C30 1.386(14) .
C40 H40 0.9500 .
C40 C39 1.414(11) .
C40 C35 1.398(11) .
C30 H30 0.9500 .
C14 C15 1.478(11) .
C61 C60 1.430(12) .
C32 C33 1.470(11) .
C42 H42 0.9500 .
C42 C43 1.454(17) .
C59 H59A 0.9900 .
C59 H59B 0.9900 .
C24 H24 0.9500 .
C54 H54 0.9500 .
C54 C53 1.354(11) .
C33 H33 0.9500 .
C17 C22 1.372(11) .
C17 C16 1.535(11) .
C17 C18 1.417(11) .
C68 C69 1.440(15) .
C75 C76 1.377(12) .
C75 C74 1.432(12) .
C75 C77 1.533(13) .
C13 H13 0.9500 .
C13 C12 1.372(13) .
C23 H23A 0.9900 .
C23 H23B 0.9900 .
C23 C21 1.483(11) .
C71 C70 1.526(12) .
C71 C76 1.352(13) .
C71 C72 1.419(12) .
C73 H73 0.9500 .
C73 C74 1.348(13) .
C73 C72 1.375(12) .
C15 H15 0.9500 .
C70 H70A 0.9900 .
C70 H70B 0.9900 .
C19 H19 0.9500 .
C19 C18 1.366(12) .
C19 C20 1.361(11) .
C76 H76 0.9500 .
C49 H49 0.9500 .
C49 C48 1.366(12) .
C74 H74 0.9500 .
C26 H26 0.9500 .
C26 C27 1.43(2) .
C78 H78 0.9500 .
C78 C79 1.392(14) .
C36 H36 0.9500 .
C36 C35 1.453(11) .
C72 H72 0.9500 .
C48 H48 0.9500 .
C11 H11A 0.9800 .
C11 H11B 0.9800 .
C11 H11C 0.9800 .
C51 H51 0.9500 .
C63 H63 0.9500 .
C63 C62 1.36(2) .
C62 H62 0.9500 .
C66 H66 0.9500 .
C66 C67 1.382(14) .
C47 H47A 0.9800 .
C47 H47B 0.9800 .
C47 H47C 0.9800 .
C45 H45 0.9500 .
C45 C44 1.389(16) .
C46 H46A 0.9800 .
C46 H46B 0.9800 .
C46 H46C 0.9800 .
C58 H58 0.9500 .
C58 C57 1.398(12) .
C58 C53 1.405(11) .
C69 H69 0.9500 .
C57 H57 0.9500 .
C57 C56 1.386(12) .
C22 H22 0.9500 .
C22 C21 1.392(10) .
C60 H60 0.9500 .
C41 H41A 0.9900 .
C41 H41B 0.9900 .
C41 C39 1.508(11) .
C34 H34A 0.9900 .
C34 H34B 0.9900 .
C34 C35 1.481(12) .
C21 C20 1.400(11) .
C38 H38 0.9500 .
C38 C39 1.356(12) .
C56 H56 0.9500 .
C77 H77A 0.9900 .
C77 H77B 0.9900 .
C12 H12 0.9500 .
C29 H29A 0.9800 .
C29 H29B 0.9800 .
C29 H29C 0.9800 .
C16 H16A 0.9900 .
C16 H16B 0.9900 .
C82 H82A 0.9800 .
C82 H82B 0.9800 .
C82 H82C 0.9800 .
C18 H18 0.9500 .
C81 H81 0.9500 .
C81 C80 1.376(18) .
C20 H20 0.9500 .
C27 H27 0.9500 .
C64 H64A 0.9800 .
C64 H64B 0.9800 .
C64 H64C 0.9800 .
C67 H67 0.9500 .
C44 H44 0.9500 .
C80 H80 0.9500 .
C65 H65A 0.9800 .
C65 H65B 0.9800 .
C65 H65C 0.9800 .
S1 O1 1.421(8) .
S1 O2 1.474(8) .
S1 O3 1.436(8) .
S1 C1 1.736(10) .
C1 F1 1.373(11) .
C1 F2 1.349(11) .
C1 F3 1.326(12) .
S2 O4 1.418(7) .
S2 O5 1.466(10) .
S2 O6 1.344(9) .
S2 C2 1.755(12) .
C2 F4 1.348(13) .
C2 F5 1.373(12) .
C2 F6 1.315(14) .
S3 O7 1.488(13) .
S3 O8 1.444(13) .
S3 O9 1.347(12) .
S3 C3 1.697(14) .
C3 F7 1.392(15) .
C3 F8 1.359(16) .
C3 F9 1.314(16) .
S4 O10 1.627(10) .
S4 O11 1.373(6) .
S4 O12 1.402(6) .
S4 C4 1.670(13) .
C4 F10 1.407(13) .
C4 F11 1.377(13) .
C4 F12 1.310(13) .
S5 O13 1.417(8) .
S5 O14 1.455(9) .
S5 O15 1.407(9) .
S5 C5 1.728(13) .
C5 F13 1.394(14) .
C5 F14 1.341(14) .
C5 F15 1.334(14) .
S6 O16 1.432(12) .
S6 O17 1.433(12) .
S6 O18 1.380(13) .
S6 C6 1.710(15) .
C6 F16 1.379(16) .
C6 F17 1.312(16) .
C6 F18 1.322(16) .
S7 O19 1.389(17) .
S7 C7 1.819(19) 9
S7 C7 1.819(19) 5
S7 C7 1.819(19) .
S7 O20 1.483(17) .
S7 O20 1.483(17) 5
S7 O20 1.483(17) 9
C7 F21 1.337(19) .
C7 F20 1.340(19) .
C7 F19 1.343(19) .

loop_
_platon_squeeze_void_nr
_platon_squeeze_void_average_x
_platon_squeeze_void_average_y
_platon_squeeze_void_average_z
_platon_squeeze_void_volume
_platon_squeeze_void_count_electrons
_platon_squeeze_void_content
1 0.500 0.000 0.000 1326 517 ' '
2 0.064 0.064 0.064 870 312 ' '
3 0.564 0.064 0.436 869 312 ' '
4 1.000 0.000 0.500 1326 517 ' '
5 0.436 -0.064 0.563 869 312 ' '
6 -0.064 -0.064 0.936 868 312 ' '
7 0.273 0.227 0.772 91 11 ' '
8 0.773 0.227 0.727 91 11 ' '
9 0.773 0.272 0.227 91 11 ' '
10 0.272 0.273 0.272 91 11 ' '
11 0.563 0.436 -0.064 869 312 ' '
12 0.064 0.436 0.563 869 312 ' '
13 0.000 0.500 0.000 1326 517 ' '
14 0.500 0.500 0.500 1326 517 ' '
15 0.436 0.564 0.064 869 312 ' '
16 0.936 0.564 0.437 869 312 ' '
17 0.227 0.727 0.772 91 11 ' '
18 0.727 0.727 0.727 91 11 ' '
19 0.727 0.772 0.227 91 11 ' '
20 0.227 0.772 0.272 91 11 ' '
